data_4125795
loop_
_publ_author_name
'Solola, Lukman A.'
'Zabula, Alexander V.'
'Dorfner, Walter L.'
'Manor, Brian C.'
'Carroll, Patrick J.'
'Schelter, Eric J.'

_publ_section_title
;
 Cerium(IV) Imido Complexes: Structural, Computational, and Reactivity
 Studies.
;
_journal_issue 6
_journal_name_full 'Journal of the American Chemical Society'
_journal_page_first 2435
_journal_page_last 2442
_journal_paper_doi 10.1021/jacs.6b12369
_journal_volume 139
_journal_year 2017
_chemical_formula_moiety 'C41 H48 Ce F6 N5 O3, C18 H36 Cs N2 O6'
_chemical_formula_sum 'C59 H84 Ce Cs F6 N7 O9'
_chemical_formula_weight 1422.36
_space_group_crystal_system triclinic
_space_group_IT_number 2
_space_group_name_Hall '-P 1'
_space_group_name_H-M_alt 'P -1'
_symmetry_space_group_name_Hall '-P 1'
_symmetry_space_group_name_H-M 'P -1'
_atom_sites_solution_hydrogens geom
_atom_sites_solution_primary direct
_audit_creation_date 2016-08-14
_audit_creation_method
;
Olex2 1.2-dev
(compiled 2016.07.26 svn.r3321 for OlexSys, GUI svn.r5206)
;
_cell_angle_alpha 95.034(2)
_cell_angle_beta 95.122(2)
_cell_angle_gamma 117.8630(10)
_cell_formula_units_Z 2
_cell_length_a 11.7670(5)
_cell_length_b 11.9640(6)
_cell_length_c 25.5445(12)
_cell_measurement_reflns_used 9930
_cell_measurement_temperature 100
_cell_measurement_theta_max 27.51
_cell_measurement_theta_min 2.43
_cell_volume 3132.1(3)
_computing_data_collection 'Bruker APEX2 v2014.11-0'
_computing_data_reduction 'Bruker SAINT v8.34A'
_computing_publication_material 'Olex2 (Dolomanov et al., 2009)'
_computing_structure_refinement 'XL (Sheldrick, 2008)'
_computing_structure_solution 'ShelXS-1997 (Sheldrick, 2008)'
_diffrn_ambient_temperature 100
_diffrn_measured_fraction_theta_full 0.994
_diffrn_measured_fraction_theta_max 0.984
_diffrn_measurement_device 'CCD Area Detector'
_diffrn_measurement_device_type 'Bruker APEXII'
_diffrn_measurement_method '\w and \f scans'
_diffrn_radiation_monochromator graphite
_diffrn_radiation_type MoK\a
_diffrn_radiation_wavelength 0.71073
_diffrn_reflns_av_R_equivalents 0.0214
_diffrn_reflns_av_unetI/netI 0.0195
_diffrn_reflns_Laue_measured_fraction_full 0.994
_diffrn_reflns_Laue_measured_fraction_max 0.984
_diffrn_reflns_limit_h_max 15
_diffrn_reflns_limit_h_min -9
_diffrn_reflns_limit_k_max 15
_diffrn_reflns_limit_k_min -15
_diffrn_reflns_limit_l_max 32
_diffrn_reflns_limit_l_min -33
_diffrn_reflns_number 74642
_diffrn_reflns_point_group_measured_fraction_full 0.994
_diffrn_reflns_point_group_measured_fraction_max 0.984
_diffrn_reflns_theta_full 25.242
_diffrn_reflns_theta_max 27.523
_diffrn_reflns_theta_min 1.618
_diffrn_source 'sealed tube'
_exptl_absorpt_coefficient_mu 1.376
_exptl_absorpt_correction_T_max 0.7456
_exptl_absorpt_correction_T_min 0.6297
_exptl_absorpt_correction_type multi-scan
_exptl_absorpt_process_details 'SADABS v2014/4'
_exptl_crystal_colour brown
_exptl_crystal_density_diffrn 1.508
_exptl_crystal_description plate
_exptl_crystal_F_000 1452
_exptl_crystal_size_max 0.32
_exptl_crystal_size_mid 0.12
_exptl_crystal_size_min 0.03
_refine_diff_density_max 2.339
_refine_diff_density_min -1.334
_refine_diff_density_rms 0.131
_refine_ls_extinction_method none
_refine_ls_goodness_of_fit_ref 1.072
_refine_ls_hydrogen_treatment constr
_refine_ls_matrix_type full
_refine_ls_number_parameters 757
_refine_ls_number_reflns 14212
_refine_ls_number_restraints 0
_refine_ls_restrained_S_all 1.072
_refine_ls_R_factor_all 0.0501
_refine_ls_R_factor_gt 0.0426
_refine_ls_shift/su_max 0.004
_refine_ls_shift/su_mean 0.000
_refine_ls_structure_factor_coef Fsqd
_refine_ls_weighting_details 'w=1/[\s^2^(Fo^2^)+(0.0479P)^2^+15.5585P] where P=(Fo^2^+2Fc^2^)/3'
_refine_ls_weighting_scheme calc
_refine_ls_wR_factor_gt 0.1086
_refine_ls_wR_factor_ref 0.1154
_reflns_number_gt 12546
_reflns_number_total 14212
_reflns_threshold_expression 'I > 2\s(I)'
_cod_data_source_file ja6b12369_si_002.cif
_cod_data_source_block Compound_3
_cod_database_code 4125795

loop_
_space_group_symop_operation_xyz
'x, y, z'
'-x, -y, -z'

loop_
_atom_site_label
_atom_site_type_symbol
_atom_site_fract_x
_atom_site_fract_y
_atom_site_fract_z
_atom_site_U_iso_or_equiv
_atom_site_adp_type
_atom_site_occupancy
_atom_site_site_symmetry_order
_atom_site_calc_flag
_atom_site_refinement_flags_posn
Ce1 Ce 0.70833(2) 0.36300(2) 0.19993(2) 0.01567(6) Uani 1 1 d .
N1 N 0.6933(4) 0.1606(3) 0.14409(14) 0.0241(7) Uani 1 1 d .
N2 N 0.5184(4) 0.3885(4) 0.14707(14) 0.0258(7) Uani 1 1 d .
N3 N 0.9307(3) 0.5558(3) 0.17819(14) 0.0232(7) Uani 1 1 d .
N4 N 0.7179(3) 0.3812(3) 0.07073(13) 0.0194(7) Uani 1 1 d .
N5 N 0.6902(3) 0.3563(3) 0.27987(13) 0.0195(7) Uani 1 1 d .
O1 O 0.7542(3) 0.2005(3) 0.19867(12) 0.0269(6) Uani 1 1 d .
O2 O 0.5029(3) 0.3240(3) 0.19305(12) 0.0277(6) Uani 1 1 d .
O3 O 0.8785(3) 0.5610(3) 0.22688(12) 0.0268(6) Uani 1 1 d .
C1 C 0.7051(5) 0.2629(4) 0.04147(17) 0.0289(9) Uani 1 1 d .
H1a H 0.7157 0.2750 0.0040 0.038 Uiso 1 1 calc R
H1b H 0.6162 0.1926 0.0416 0.038 Uiso 1 1 calc R
C2 C 0.8023(4) 0.2236(4) 0.06405(17) 0.0259(9) Uani 1 1 d .
C3 C 0.9063(4) 0.2404(5) 0.03632(17) 0.0280(9) Uani 1 1 d .
H3 H 0.9144 0.2767 0.0043 0.037 Uiso 1 1 calc R
C4 C 0.9955(4) 0.2050(4) 0.05497(17) 0.0262(9) Uani 1 1 d .
H4 H 1.0588 0.2075 0.0338 0.035 Uiso 1 1 calc R
C5 C 0.9949(4) 0.1656(4) 0.10439(17) 0.0263(9) Uani 1 1 d .
H5 H 1.0635 0.1516 0.1190 0.035 Uiso 1 1 calc R
C6 C 0.8924(4) 0.1467(4) 0.13240(18) 0.0268(9) Uani 1 1 d .
H6 H 0.8883 0.1147 0.1653 0.036 Uiso 1 1 calc R
C7 C 0.7957(4) 0.1747(4) 0.11227(17) 0.0247(8) Uani 1 1 d .
C8 C 0.5794(4) 0.0241(4) 0.13987(17) 0.0234(8) Uani 1 1 d .
C9 C 0.4926(5) 0.0287(5) 0.1790(2) 0.0339(10) Uani 1 1 d .
H9a H 0.4087 -0.0497 0.1713 0.051 Uiso 1 1 calc GR
H9b H 0.4791 0.1029 0.1760 0.051 Uiso 1 1 calc GR
H9c H 0.5337 0.0359 0.2152 0.051 Uiso 1 1 calc GR
C10 C 0.6279(5) -0.0703(5) 0.1519(2) 0.0343(10) Uani 1 1 d .
H10a H 0.6854 -0.0388 0.1860 0.051 Uiso 1 1 calc GR
H10b H 0.6758 -0.0791 0.1237 0.051 Uiso 1 1 calc GR
H10c H 0.5536 -0.1536 0.1536 0.051 Uiso 1 1 calc GR
C11 C 0.5059(5) -0.0133(5) 0.0832(2) 0.0347(10) Uani 1 1 d .
H11a H 0.4327 -0.1000 0.0793 0.052 Uiso 1 1 calc GR
H11b H 0.5647 -0.0104 0.0579 0.052 Uiso 1 1 calc GR
H11c H 0.4734 0.0466 0.0762 0.052 Uiso 1 1 calc GR
C12 C 0.6170(4) 0.4097(5) 0.04689(17) 0.0263(9) Uani 1 1 d .
H12a H 0.6240 0.4167 0.0088 0.035 Uiso 1 1 calc R
H12b H 0.6304 0.4925 0.0649 0.035 Uiso 1 1 calc R
C13 C 0.4830(4) 0.3049(4) 0.05227(18) 0.0273(9) Uani 1 1 d .
C14 C 0.4021(5) 0.2106(5) 0.00873(18) 0.0320(10) Uani 1 1 d .
H14 H 0.4296 0.2174 -0.0252 0.043 Uiso 1 1 calc R
C15 C 0.2843(5) 0.1089(4) 0.01420(19) 0.0313(10) Uani 1 1 d .
H15 H 0.2313 0.0485 -0.0161 0.042 Uiso 1 1 calc R
C16 C 0.2434(4) 0.0943(5) 0.0629(2) 0.0339(10) Uani 1 1 d .
H16 H 0.1651 0.0217 0.0671 0.045 Uiso 1 1 calc R
C17 C 0.3195(4) 0.1889(5) 0.1065(2) 0.0308(10) Uani 1 1 d .
H17 H 0.2899 0.1812 0.1401 0.041 Uiso 1 1 calc R
C18 C 0.4375(4) 0.2938(4) 0.10160(18) 0.0271(9) Uani 1 1 d .
C19 C 0.4845(4) 0.4970(4) 0.16023(16) 0.0218(8) Uani 1 1 d .
C20 C 0.5925(5) 0.5933(5) 0.2025(2) 0.0337(10) Uani 1 1 d .
H20a H 0.5665 0.6538 0.2184 0.051 Uiso 1 1 calc GR
H20b H 0.6712 0.6398 0.1864 0.051 Uiso 1 1 calc GR
H20c H 0.6100 0.5489 0.2300 0.051 Uiso 1 1 calc GR
C21 C 0.3542(5) 0.4445(5) 0.1794(2) 0.0382(11) Uani 1 1 d .
H21a H 0.3529 0.3948 0.2081 0.057 Uiso 1 1 calc GR
H21b H 0.2856 0.3892 0.1500 0.057 Uiso 1 1 calc GR
H21c H 0.3394 0.5153 0.1926 0.057 Uiso 1 1 calc GR
C22 C 0.4775(6) 0.5564(5) 0.1104(2) 0.0417(13) Uani 1 1 d .
H22a H 0.4457 0.6178 0.1177 0.063 Uiso 1 1 calc GR
H22b H 0.4182 0.4891 0.0815 0.063 Uiso 1 1 calc GR
H22c H 0.5643 0.6005 0.1001 0.063 Uiso 1 1 calc GR
C23 C 0.8456(4) 0.4867(5) 0.06310(17) 0.0311(10) Uani 1 1 d .
H23a H 0.8458 0.4931 0.0247 0.041 Uiso 1 1 calc R
H23b H 0.9148 0.4657 0.0751 0.041 Uiso 1 1 calc R
C24 C 0.8765(4) 0.6161(4) 0.09337(18) 0.0278(9) Uani 1 1 d .
C25 C 0.8577(5) 0.7056(5) 0.0665(2) 0.0368(11) Uani 1 1 d .
H25 H 0.8262 0.6847 0.0295 0.049 Uiso 1 1 calc R
C26 C 0.8839(5) 0.8214(5) 0.0924(2) 0.0336(10) Uani 1 1 d .
H26 H 0.8761 0.8820 0.0729 0.045 Uiso 1 1 calc R
C27 C 0.9217(5) 0.8520(5) 0.1468(2) 0.0369(11) Uani 1 1 d .
H27 H 0.9354 0.9312 0.1648 0.049 Uiso 1 1 calc R
C28 C 0.9397(4) 0.7656(4) 0.1750(2) 0.0306(10) Uani 1 1 d .
H28 H 0.9662 0.7861 0.2124 0.041 Uiso 1 1 calc R
C29 C 0.9187(4) 0.6482(4) 0.14843(18) 0.0262(9) Uani 1 1 d .
C30 C 1.0663(4) 0.5770(4) 0.19252(16) 0.0224(8) Uani 1 1 d .
C31 C 1.0623(5) 0.4745(5) 0.2237(2) 0.0331(10) Uani 1 1 d .
H31a H 1.0276 0.4804 0.2567 0.050 Uiso 1 1 calc GR
H31b H 1.1503 0.4860 0.2322 0.050 Uiso 1 1 calc GR
H31c H 1.0062 0.3904 0.2026 0.050 Uiso 1 1 calc GR
C32 C 1.1556(5) 0.7098(5) 0.2267(2) 0.0336(10) Uani 1 1 d .
H32a H 1.1728 0.7772 0.2045 0.050 Uiso 1 1 calc GR
H32b H 1.2379 0.7140 0.2409 0.050 Uiso 1 1 calc GR
H32c H 1.1124 0.7217 0.2561 0.050 Uiso 1 1 calc GR
C33 C 1.1263(4) 0.5757(5) 0.14196(19) 0.0324(10) Uani 1 1 d .
H33a H 1.0823 0.4890 0.1221 0.049 Uiso 1 1 calc GR
H33b H 1.2189 0.6028 0.1515 0.049 Uiso 1 1 calc GR
H33c H 1.1161 0.6344 0.1199 0.049 Uiso 1 1 calc GR
C34 C 0.6564(4) 0.3801(3) 0.32666(15) 0.0168(7) Uani 1 1 d .
C35 C 0.5520(4) 0.4086(4) 0.33072(16) 0.0191(7) Uani 1 1 d .
H35 H 0.5000 0.4046 0.2992 0.025 Uiso 1 1 calc R
C36 C 0.5246(4) 0.4419(4) 0.37966(16) 0.0205(8) Uani 1 1 d .
C37 C 0.5946(4) 0.4460(4) 0.42742(16) 0.0199(8) Uani 1 1 d .
H37 H 0.5753 0.4691 0.4607 0.027 Uiso 1 1 calc R
C38 C 0.6939(4) 0.4149(4) 0.42432(15) 0.0183(7) Uani 1 1 d .
C39 C 0.7253(4) 0.3829(3) 0.37619(15) 0.0167(7) Uani 1 1 d .
H39 H 0.7942 0.3623 0.3762 0.022 Uiso 1 1 calc R
C40 C 0.4149(4) 0.4714(4) 0.38170(18) 0.0270(9) Uani 1 1 d .
C41 C 0.7679(4) 0.4122(4) 0.47482(16) 0.0237(8) Uani 1 1 d .
F1 F 0.3834(3) 0.5080(3) 0.33694(13) 0.0421(7) Uani 1 1 d .
F2 F 0.3040(2) 0.3707(3) 0.38943(11) 0.0338(6) Uani 1 1 d .
F3 F 0.4401(3) 0.5645(3) 0.42149(15) 0.0532(9) Uani 1 1 d .
F4 F 0.7065(3) 0.3006(3) 0.49353(12) 0.0435(8) Uani 1 1 d .
F5 F 0.7883(4) 0.5038(3) 0.51387(11) 0.0490(9) Uani 1 1 d .
F6 F 0.8845(3) 0.4242(3) 0.46876(11) 0.0397(7) Uani 1 1 d .
Cs1 Cs 0.09751(2) 0.03055(2) 0.37629(2) 0.02078(7) Uani 1 1 d .
O4 O -0.1638(3) -0.1991(3) 0.36011(11) 0.0198(6) Uani 1 1 d .
O5 O 0.0741(3) -0.2251(3) 0.35414(11) 0.0200(6) Uani 1 1 d .
O6 O 0.0566(3) 0.1841(3) 0.45883(11) 0.0242(6) Uani 1 1 d .
O7 O 0.2613(3) 0.1131(3) 0.48309(11) 0.0220(6) Uani 1 1 d .
O8 O 0.0339(3) 0.1166(3) 0.27741(11) 0.0239(6) Uani 1 1 d .
O9 O 0.2863(3) 0.1237(3) 0.30498(11) 0.0239(6) Uani 1 1 d .
N6 N -0.1465(3) 0.0627(3) 0.36193(13) 0.0211(7) Uani 1 1 d .
N7 N 0.3362(3) -0.0117(3) 0.39122(13) 0.0196(7) Uani 1 1 d .
C42 C -0.2595(4) -0.0599(4) 0.36631(18) 0.0248(8) Uani 1 1 d .
H42a H -0.3396 -0.0567 0.3534 0.033 Uiso 1 1 calc R
H42b H -0.2604 -0.0704 0.4043 0.033 Uiso 1 1 calc R
C43 C -0.2625(4) -0.1761(4) 0.33579(17) 0.0239(8) Uani 1 1 d .
H43a H -0.3485 -0.2517 0.3349 0.032 Uiso 1 1 calc R
H43b H -0.2493 -0.1618 0.2987 0.032 Uiso 1 1 calc R
C44 C -0.1519(4) -0.2959(4) 0.32664(16) 0.0211(8) Uani 1 1 d .
H44a H -0.1247 -0.2649 0.2929 0.028 Uiso 1 1 calc R
H44b H -0.2375 -0.3741 0.3182 0.028 Uiso 1 1 calc R
C45 C -0.0545(4) -0.3274(4) 0.35365(16) 0.0210(8) Uani 1 1 d .
H45a H -0.0707 -0.3407 0.3905 0.028 Uiso 1 1 calc R
H45b H -0.0633 -0.4074 0.3346 0.028 Uiso 1 1 calc R
C46 C 0.1716(4) -0.2433(4) 0.38367(17) 0.0233(8) Uani 1 1 d .
H46a H 0.1582 -0.3306 0.3728 0.031 Uiso 1 1 calc R
H46b H 0.1663 -0.2329 0.4221 0.031 Uiso 1 1 calc R
C47 C 0.3038(4) -0.1449(4) 0.37286(18) 0.0231(8) Uani 1 1 d .
H47a H 0.3711 -0.1620 0.3906 0.031 Uiso 1 1 calc R
H47b H 0.3061 -0.1550 0.3342 0.031 Uiso 1 1 calc R
C48 C -0.1310(5) 0.1636(4) 0.40374(17) 0.0257(9) Uani 1 1 d .
H48a H -0.2172 0.1580 0.4057 0.034 Uiso 1 1 calc R
H48b H -0.0742 0.2476 0.3933 0.034 Uiso 1 1 calc R
C49 C -0.0741(4) 0.1588(4) 0.45891(17) 0.0250(9) Uani 1 1 d .
H49a H -0.0769 0.2232 0.4852 0.033 Uiso 1 1 calc R
H49b H -0.1263 0.0733 0.4692 0.033 Uiso 1 1 calc R
C50 C 0.1212(5) 0.1963(4) 0.51057(16) 0.0257(9) Uani 1 1 d .
H50a H 0.0748 0.1160 0.5256 0.034 Uiso 1 1 calc R
H50b H 0.1211 0.2664 0.5342 0.034 Uiso 1 1 calc R
C51 C 0.2581(4) 0.2242(4) 0.50740(16) 0.0249(9) Uani 1 1 d .
H51a H 0.2991 0.2948 0.4864 0.033 Uiso 1 1 calc R
H51b H 0.3084 0.2518 0.5436 0.033 Uiso 1 1 calc R
C52 C 0.3892(4) 0.1391(4) 0.47638(17) 0.0248(9) Uani 1 1 d .
H52a H 0.4441 0.1658 0.5116 0.033 Uiso 1 1 calc R
H52b H 0.4270 0.2102 0.4553 0.033 Uiso 1 1 calc R
C53 C 0.3885(4) 0.0221(4) 0.44831(16) 0.0238(8) Uani 1 1 d .
H53a H 0.4788 0.0359 0.4525 0.032 Uiso 1 1 calc R
H53b H 0.3368 -0.0516 0.4663 0.032 Uiso 1 1 calc R
C54 C -0.1598(4) 0.1007(4) 0.30906(17) 0.0251(9) Uani 1 1 d .
H54a H -0.2133 0.1445 0.3097 0.033 Uiso 1 1 calc R
H54b H -0.2067 0.0227 0.2824 0.033 Uiso 1 1 calc R
C55 C -0.0314(4) 0.1880(4) 0.29179(17) 0.0256(9) Uani 1 1 d .
H55a H -0.0469 0.2265 0.2610 0.034 Uiso 1 1 calc R
H55b H 0.0238 0.2579 0.3212 0.034 Uiso 1 1 calc R
C56 C 0.1518(4) 0.1933(4) 0.25732(17) 0.0272(9) Uani 1 1 d .
H56a H 0.2027 0.2756 0.2813 0.036 Uiso 1 1 calc R
H56b H 0.1307 0.2121 0.2219 0.036 Uiso 1 1 calc R
C57 C 0.2316(5) 0.1261(5) 0.25304(17) 0.0299(10) Uani 1 1 d .
H57a H 0.1762 0.0376 0.2346 0.040 Uiso 1 1 calc R
H57b H 0.3020 0.1710 0.2320 0.040 Uiso 1 1 calc R
C58 C 0.3749(4) 0.0745(4) 0.30395(17) 0.0252(9) Uani 1 1 d .
H58a H 0.4462 0.1265 0.2845 0.034 Uiso 1 1 calc R
H58b H 0.3297 -0.0144 0.2852 0.034 Uiso 1 1 calc R
C59 C 0.4304(4) 0.0772(4) 0.36033(17) 0.0238(8) Uani 1 1 d .
H59a H 0.5025 0.0568 0.3588 0.032 Uiso 1 1 calc R
H59b H 0.4675 0.1652 0.3795 0.032 Uiso 1 1 calc R

loop_
_atom_site_aniso_label
_atom_site_aniso_U_11
_atom_site_aniso_U_22
_atom_site_aniso_U_33
_atom_site_aniso_U_23
_atom_site_aniso_U_13
_atom_site_aniso_U_12
Ce1 0.01995(11) 0.01599(11) 0.01331(10) 0.00138(7) 0.00260(7) 0.01056(9)
N1 0.0248(18) 0.0253(18) 0.0214(17) 0.0013(14) 0.0055(14) 0.0114(15)
N2 0.0234(18) 0.032(2) 0.0250(18) 0.0063(15) 0.0036(14) 0.0152(16)
N3 0.0212(17) 0.0276(19) 0.0228(17) 0.0066(14) 0.0076(13) 0.0121(15)
N4 0.0217(16) 0.0212(17) 0.0165(15) 0.0011(13) 0.0007(12) 0.0118(14)
N5 0.0252(17) 0.0217(17) 0.0150(15) 0.0033(13) 0.0046(13) 0.0136(14)
O1 0.0310(16) 0.0316(17) 0.0208(15) 0.0022(12) 0.0038(12) 0.0176(14)
O2 0.0270(16) 0.0326(17) 0.0272(16) 0.0108(13) 0.0073(12) 0.0157(13)
O3 0.0292(16) 0.0291(16) 0.0217(15) 0.0028(12) 0.0075(12) 0.0131(13)
C1 0.033(2) 0.030(2) 0.022(2) 0.0000(17) 0.0024(17) 0.0146(19)
C2 0.023(2) 0.026(2) 0.025(2) -0.0007(17) 0.0038(16) 0.0098(17)
C3 0.027(2) 0.039(3) 0.021(2) 0.0044(18) 0.0098(17) 0.0166(19)
C4 0.024(2) 0.029(2) 0.028(2) 0.0024(17) 0.0129(17) 0.0135(18)
C5 0.0195(19) 0.038(2) 0.027(2) 0.0026(18) 0.0050(16) 0.0184(18)
C6 0.028(2) 0.027(2) 0.028(2) 0.0024(17) 0.0061(17) 0.0144(18)
C7 0.023(2) 0.026(2) 0.025(2) -0.0004(17) 0.0044(16) 0.0117(17)
C8 0.0209(19) 0.0181(19) 0.030(2) -0.0025(16) 0.0027(16) 0.0090(16)
C9 0.032(2) 0.029(2) 0.040(3) 0.005(2) 0.015(2) 0.013(2)
C10 0.032(2) 0.027(2) 0.045(3) 0.005(2) 0.010(2) 0.014(2)
C11 0.030(2) 0.027(2) 0.041(3) -0.003(2) 0.004(2) 0.0103(19)
C12 0.025(2) 0.037(2) 0.022(2) 0.0138(18) 0.0070(16) 0.0175(19)
C13 0.024(2) 0.028(2) 0.031(2) 0.0053(18) 0.0005(17) 0.0138(18)
C14 0.028(2) 0.044(3) 0.025(2) -0.003(2) -0.0033(17) 0.021(2)
C15 0.032(2) 0.026(2) 0.034(2) -0.0060(18) -0.0119(19) 0.0168(19)
C16 0.018(2) 0.041(3) 0.043(3) -0.001(2) 0.0005(18) 0.0159(19)
C17 0.023(2) 0.036(3) 0.035(2) 0.004(2) 0.0036(18) 0.0151(19)
C18 0.025(2) 0.028(2) 0.031(2) 0.0036(18) 0.0014(17) 0.0148(18)
C19 0.0207(19) 0.022(2) 0.024(2) 0.0047(16) 0.0009(15) 0.0118(16)
C20 0.030(2) 0.035(3) 0.036(3) 0.001(2) 0.0014(19) 0.016(2)
C21 0.029(2) 0.040(3) 0.049(3) 0.002(2) 0.007(2) 0.020(2)
C22 0.073(4) 0.044(3) 0.027(2) 0.005(2) 0.001(2) 0.045(3)
C23 0.021(2) 0.049(3) 0.019(2) 0.0075(19) 0.0064(16) 0.012(2)
C24 0.021(2) 0.032(2) 0.029(2) 0.0105(18) 0.0063(17) 0.0103(18)
C25 0.044(3) 0.031(3) 0.029(2) 0.015(2) 0.003(2) 0.011(2)
C26 0.028(2) 0.026(2) 0.046(3) 0.016(2) 0.001(2) 0.0115(19)
C27 0.042(3) 0.023(2) 0.044(3) 0.009(2) 0.007(2) 0.013(2)
C28 0.026(2) 0.028(2) 0.035(2) 0.0068(19) 0.0063(18) 0.0109(19)
C29 0.021(2) 0.025(2) 0.030(2) 0.0066(17) 0.0056(16) 0.0084(17)
C30 0.0194(19) 0.027(2) 0.0218(19) 0.0027(16) 0.0022(15) 0.0121(17)
C31 0.033(2) 0.037(3) 0.034(2) 0.010(2) 0.0046(19) 0.020(2)
C32 0.026(2) 0.035(3) 0.035(3) 0.001(2) 0.0012(19) 0.012(2)
C33 0.023(2) 0.046(3) 0.030(2) 0.011(2) 0.0071(18) 0.017(2)
C34 0.0191(18) 0.0128(17) 0.0162(17) 0.0034(13) 0.0051(14) 0.0053(14)
C35 0.0193(18) 0.0165(18) 0.0204(19) 0.0027(14) 0.0026(14) 0.0077(15)
C36 0.0153(17) 0.0165(18) 0.027(2) 0.0012(15) 0.0052(15) 0.0052(15)
C37 0.0214(19) 0.0160(18) 0.0190(18) -0.0012(14) 0.0069(15) 0.0061(15)
C38 0.0192(18) 0.0122(17) 0.0187(18) 0.0024(14) 0.0027(14) 0.0036(14)
C39 0.0166(17) 0.0131(17) 0.0192(18) 0.0029(14) 0.0034(14) 0.0059(14)
C40 0.022(2) 0.026(2) 0.033(2) 0.0003(18) 0.0051(17) 0.0116(17)
C41 0.025(2) 0.023(2) 0.0210(19) 0.0015(16) 0.0015(16) 0.0100(17)
F1 0.0374(16) 0.0552(19) 0.0549(19) 0.0266(15) 0.0183(14) 0.0344(15)
F2 0.0181(12) 0.0406(16) 0.0400(15) 0.0079(12) 0.0110(11) 0.0103(11)
F3 0.0352(16) 0.053(2) 0.070(2) -0.0313(17) -0.0056(15) 0.0287(15)
F4 0.0373(16) 0.0390(16) 0.0449(17) 0.0244(14) -0.0046(13) 0.0096(13)
F5 0.084(2) 0.055(2) 0.0196(13) -0.0124(13) -0.0116(14) 0.0479(19)
F6 0.0232(13) 0.062(2) 0.0279(14) 0.0009(13) -0.0049(11) 0.0180(13)
Cs1 0.02315(13) 0.01969(13) 0.01859(12) 0.00349(9) 0.00573(9) 0.00896(10)
O4 0.0206(14) 0.0195(14) 0.0184(13) -0.0009(11) 0.0028(11) 0.0097(11)
O5 0.0158(13) 0.0158(13) 0.0248(14) 0.0039(11) 0.0041(11) 0.0043(11)
O6 0.0305(16) 0.0270(15) 0.0172(14) 0.0039(11) 0.0068(12) 0.0149(13)
O7 0.0224(14) 0.0162(13) 0.0211(14) 0.0012(11) 0.0018(11) 0.0046(11)
O8 0.0251(15) 0.0239(15) 0.0233(14) 0.0100(12) 0.0094(12) 0.0102(12)
O9 0.0227(14) 0.0316(16) 0.0154(13) 0.0053(12) 0.0059(11) 0.0105(13)
N6 0.0269(18) 0.0233(17) 0.0185(16) 0.0068(13) 0.0085(13) 0.0149(15)
N7 0.0153(15) 0.0201(17) 0.0195(16) 0.0029(13) 0.0034(12) 0.0051(13)
C42 0.024(2) 0.028(2) 0.029(2) 0.0101(17) 0.0104(17) 0.0155(18)
C43 0.0189(19) 0.025(2) 0.027(2) 0.0043(17) 0.0040(16) 0.0101(16)
C44 0.0195(18) 0.0165(18) 0.0228(19) -0.0028(15) 0.0028(15) 0.0061(15)
C45 0.0194(19) 0.0140(18) 0.025(2) 0.0007(15) 0.0062(15) 0.0041(15)
C46 0.0200(19) 0.020(2) 0.029(2) 0.0044(16) 0.0039(16) 0.0092(16)
C47 0.0182(19) 0.022(2) 0.030(2) 0.0034(16) 0.0053(16) 0.0096(16)
C48 0.035(2) 0.026(2) 0.027(2) 0.0086(17) 0.0117(18) 0.0223(19)
C49 0.035(2) 0.025(2) 0.022(2) 0.0051(16) 0.0125(17) 0.0191(19)
C50 0.038(2) 0.021(2) 0.0161(19) 0.0013(15) 0.0063(17) 0.0130(18)
C51 0.033(2) 0.0174(19) 0.0180(19) -0.0009(15) 0.0019(16) 0.0075(17)
C52 0.0198(19) 0.025(2) 0.021(2) 0.0033(16) 0.0016(15) 0.0041(16)
C53 0.0187(19) 0.026(2) 0.023(2) 0.0064(16) 0.0004(15) 0.0080(16)
C54 0.030(2) 0.030(2) 0.021(2) 0.0084(17) 0.0051(16) 0.0186(19)
C55 0.035(2) 0.024(2) 0.021(2) 0.0094(16) 0.0070(17) 0.0147(18)
C56 0.026(2) 0.030(2) 0.020(2) 0.0109(17) 0.0050(16) 0.0076(18)
C57 0.029(2) 0.037(3) 0.017(2) 0.0056(18) 0.0056(16) 0.0101(19)
C58 0.023(2) 0.027(2) 0.023(2) 0.0051(17) 0.0100(16) 0.0084(17)
C59 0.0170(18) 0.025(2) 0.025(2) 0.0051(16) 0.0063(15) 0.0051(16)

loop_
_atom_type_symbol
_atom_type_description
_atom_type_scat_dispersion_real
_atom_type_scat_dispersion_imag
_atom_type_scat_source
C C 0.0033 0.0016 'International Tables Vol C Tables 4.2.6.8 and 6.1.1.4'
H H 0.0000 0.0000 'International Tables Vol C Tables 4.2.6.8 and 6.1.1.4'
Ce Ce -0.2486 2.6331 'International Tables Vol C Tables 4.2.6.8 and 6.1.1.4'
Cs Cs -0.3680 2.1192 'International Tables Vol C Tables 4.2.6.8 and 6.1.1.4'
F F 0.0171 0.0103 'International Tables Vol C Tables 4.2.6.8 and 6.1.1.4'
N N 0.0061 0.0033 'International Tables Vol C Tables 4.2.6.8 and 6.1.1.4'
O O 0.0106 0.0060 'International Tables Vol C Tables 4.2.6.8 and 6.1.1.4'

loop_
_geom_angle_atom_site_label_1
_geom_angle_atom_site_label_2
_geom_angle_atom_site_label_3
_geom_angle
N1 Ce1 N2 102.20(12)
N1 Ce1 N3 103.11(11)
N2 Ce1 N3 105.02(11)
N5 Ce1 N1 117.33(12)
N5 Ce1 N2 111.68(12)
N5 Ce1 N3 115.89(12)
N5 Ce1 O1 89.37(12)
N5 Ce1 O2 82.83(12)
N5 Ce1 O3 85.99(12)
O1 Ce1 N1 33.26(11)
O1 Ce1 N2 132.45(11)
O1 Ce1 N3 102.47(11)
O1 Ce1 O3 115.97(11)
O2 Ce1 N1 103.60(12)
O2 Ce1 N2 32.76(11)
O2 Ce1 N3 134.18(11)
O2 Ce1 O1 120.03(12)
O2 Ce1 O3 122.55(12)
O3 Ce1 N1 131.06(11)
O3 Ce1 N2 107.91(12)
O3 Ce1 N3 32.27(10)
O1 N1 Ce1 58.87(17)
O1 N1 C7 106.5(3)
O1 N1 C8 107.5(3)
C7 N1 Ce1 119.7(3)
C7 N1 C8 115.6(3)
C8 N1 Ce1 124.6(2)
O2 N2 Ce1 56.71(17)
O2 N2 C18 107.8(3)
O2 N2 C19 106.5(3)
C18 N2 Ce1 118.7(3)
C18 N2 C19 115.4(3)
C19 N2 Ce1 125.9(2)
O3 N3 Ce1 56.83(17)
O3 N3 C29 107.0(3)
O3 N3 C30 108.0(3)
C29 N3 Ce1 117.1(3)
C29 N3 C30 115.6(3)
C30 N3 Ce1 127.3(3)
C1 N4 C12 110.1(3)
C1 N4 C23 106.6(3)
C12 N4 C23 106.9(3)
C34 N5 Ce1 157.3(3)
N1 O1 Ce1 87.9(2)
N2 O2 Ce1 90.5(2)
N3 O3 Ce1 90.9(2)
N4 C1 C2 114.0(4)
C3 C2 C1 118.8(4)
C7 C2 C1 122.8(4)
C7 C2 C3 118.4(4)
C4 C3 C2 120.7(4)
C3 C4 C5 120.9(4)
C4 C5 C6 119.2(4)
C5 C6 C7 120.3(4)
C2 C7 N1 120.9(4)
C6 C7 N1 119.0(4)
C6 C7 C2 120.0(4)
C9 C8 N1 107.0(3)
C9 C8 C10 110.8(4)
C9 C8 C11 110.0(4)
C10 C8 N1 111.2(3)
C10 C8 C11 110.1(4)
C11 C8 N1 107.6(4)
N4 C12 C13 110.2(3)
C14 C13 C12 121.5(4)
C18 C13 C12 121.0(4)
C18 C13 C14 117.5(4)
C15 C14 C13 121.9(4)
C16 C15 C14 120.5(4)
C15 C16 C17 118.8(5)
C18 C17 C16 121.5(5)
C13 C18 N2 118.8(4)
C17 C18 N2 121.4(4)
C17 C18 C13 119.6(4)
C20 C19 N2 105.9(3)
C20 C19 C22 110.9(4)
C21 C19 N2 110.1(4)
C21 C19 C20 111.7(4)
C21 C19 C22 108.5(4)
C22 C19 N2 109.6(3)
N4 C23 C24 113.1(3)
C25 C24 C23 120.1(4)
C29 C24 C23 122.0(4)
C29 C24 C25 117.8(4)
C26 C25 C24 121.4(5)
C25 C26 C27 121.0(4)
C26 C27 C28 119.3(5)
C27 C28 C29 120.2(5)
C24 C29 N3 119.7(4)
C28 C29 N3 120.1(4)
C28 C29 C24 120.1(4)
N3 C30 C31 109.0(3)
N3 C30 C32 111.7(3)
N3 C30 C33 109.6(3)
C31 C30 C32 108.7(4)
C31 C30 C33 111.2(4)
C33 C30 C32 106.6(4)
N5 C34 C35 122.6(4)
N5 C34 C39 122.1(4)
C35 C34 C39 115.2(3)
C36 C35 C34 121.6(4)
C35 C36 C37 122.1(4)
C35 C36 C40 119.5(4)
C37 C36 C40 118.4(4)
C38 C37 C36 117.2(4)
C37 C38 C39 122.5(4)
C37 C38 C41 118.9(4)
C39 C38 C41 118.6(4)
C38 C39 C34 121.4(4)
F1 C40 C36 113.6(4)
F1 C40 F2 105.0(4)
F2 C40 C36 113.0(4)
F3 C40 C36 112.4(4)
F3 C40 F1 106.7(4)
F3 C40 F2 105.5(4)
F4 C41 C38 112.2(3)
F5 C41 C38 113.4(4)
F5 C41 F4 106.7(4)
F5 C41 F6 106.4(4)
F6 C41 C38 113.2(3)
F6 C41 F4 104.3(4)
O4 Cs1 O7 119.35(8)
O4 Cs1 N6 60.37(8)
O4 Cs1 N7 117.63(8)
O5 Cs1 O4 60.37(7)
O5 Cs1 O7 98.30(8)
O5 Cs1 O8 111.33(8)
O5 Cs1 N6 119.73(9)
O5 Cs1 N7 58.39(8)
O6 Cs1 O4 98.54(8)
O6 Cs1 O5 139.29(8)
O6 Cs1 O7 59.93(8)
O6 Cs1 O8 103.10(8)
O6 Cs1 N6 60.42(9)
O6 Cs1 N7 120.24(9)
O7 Cs1 N6 119.21(9)
O7 Cs1 N7 61.06(8)
O8 Cs1 O4 91.66(8)
O8 Cs1 O7 145.30(8)
O8 Cs1 N6 60.89(8)
O8 Cs1 N7 120.21(8)
O9 Cs1 O4 130.05(8)
O9 Cs1 O5 90.25(8)
O9 Cs1 O6 126.33(9)
O9 Cs1 O7 103.14(8)
O9 Cs1 O8 60.57(8)
O9 Cs1 N6 120.58(9)
O9 Cs1 N7 60.85(9)
N6 Cs1 N7 177.95(9)
C43 O4 Cs1 112.6(2)
C43 O4 C44 110.6(3)
C44 O4 Cs1 105.4(2)
C45 O5 Cs1 113.9(2)
C46 O5 Cs1 115.4(2)
C46 O5 C45 112.8(3)
C49 O6 Cs1 115.7(2)
C49 O6 C50 112.7(3)
C50 O6 Cs1 115.0(2)
C51 O7 Cs1 107.4(2)
C52 O7 Cs1 108.8(2)
C52 O7 C51 111.9(3)
C55 O8 Cs1 106.3(2)
C56 O8 Cs1 109.0(2)
C56 O8 C55 111.9(3)
C57 O9 Cs1 113.2(2)
C58 O9 Cs1 117.2(2)
C58 O9 C57 113.0(3)
C42 N6 Cs1 108.3(2)
C42 N6 C48 110.8(3)
C42 N6 C54 110.8(3)
C48 N6 Cs1 108.3(2)
C48 N6 C54 109.7(3)
C54 N6 Cs1 108.9(2)
C47 N7 Cs1 112.3(2)
C47 N7 C53 109.8(3)
C47 N7 C59 111.0(3)
C53 N7 Cs1 107.4(2)
C53 N7 C59 110.5(3)
C59 N7 Cs1 105.7(2)
N6 C42 C43 114.7(3)
O4 C43 C42 110.3(3)
O4 C44 C45 110.9(3)
O5 C45 C44 109.8(3)
O5 C46 C47 108.5(3)
N7 C47 C46 113.9(3)
N6 C48 C49 115.2(3)
O6 C49 C48 109.6(3)
O6 C50 C51 109.6(3)
O7 C51 C50 110.7(3)
O7 C52 C53 110.7(3)
N7 C53 C52 115.8(3)
N6 C54 C55 113.9(4)
O8 C55 C54 109.9(3)
O8 C56 C57 110.9(4)
O9 C57 C56 109.8(4)
O9 C58 C59 109.8(3)
N7 C59 C58 115.0(3)

loop_
_geom_bond_atom_site_label_1
_geom_bond_atom_site_label_2
_geom_bond_distance
Ce1 N1 2.622(4)
Ce1 N2 2.661(4)
Ce1 N3 2.705(3)
Ce1 N5 2.077(3)
Ce1 O1 2.246(3)
Ce1 O2 2.224(3)
Ce1 O3 2.265(3)
N1 O1 1.439(5)
N1 C7 1.466(5)
N1 C8 1.540(5)
N2 O2 1.440(5)
N2 C18 1.450(6)
N2 C19 1.546(5)
N3 O3 1.444(4)
N3 C29 1.447(6)
N3 C30 1.498(5)
N4 C1 1.476(5)
N4 C12 1.478(5)
N4 C23 1.486(5)
N5 C34 1.341(5)
C1 C2 1.515(6)
C2 C3 1.410(6)
C2 C7 1.403(6)
C3 C4 1.368(6)
C4 C5 1.385(6)
C5 C6 1.395(6)
C6 C7 1.398(6)
C8 C9 1.507(6)
C8 C10 1.525(6)
C8 C11 1.531(6)
C12 C13 1.516(6)
C13 C14 1.415(6)
C13 C18 1.406(6)
C14 C15 1.381(7)
C15 C16 1.370(7)
C16 C17 1.405(7)
C17 C18 1.396(6)
C19 C20 1.509(6)
C19 C21 1.508(6)
C19 C22 1.525(6)
C23 C24 1.531(7)
C24 C25 1.410(6)
C24 C29 1.405(6)
C25 C26 1.363(7)
C26 C27 1.382(7)
C27 C28 1.393(7)
C28 C29 1.405(7)
C30 C31 1.505(6)
C30 C32 1.556(6)
C30 C33 1.529(6)
C34 C35 1.430(5)
C34 C39 1.430(5)
C35 C36 1.389(5)
C36 C37 1.394(6)
C36 C40 1.494(6)
C37 C38 1.387(6)
C38 C39 1.388(5)
C38 C41 1.502(6)
C40 F1 1.342(5)
C40 F2 1.346(5)
C40 F3 1.341(5)
C41 F4 1.344(5)
C41 F5 1.331(5)
C41 F6 1.337(5)
Cs1 O4 2.975(3)
Cs1 O5 2.938(3)
Cs1 O6 2.895(3)
Cs1 O7 2.990(3)
Cs1 O8 2.973(3)
Cs1 O9 2.874(3)
Cs1 N6 3.065(3)
Cs1 N7 3.076(3)
O4 C43 1.417(5)
O4 C44 1.446(5)
O5 C45 1.432(5)
O5 C46 1.428(5)
O6 C49 1.422(5)
O6 C50 1.424(5)
O7 C51 1.435(5)
O7 C52 1.418(5)
O8 C55 1.437(5)
O8 C56 1.431(5)
O9 C57 1.431(5)
O9 C58 1.418(5)
N6 C42 1.471(5)
N6 C48 1.471(5)
N6 C54 1.480(5)
N7 C47 1.474(5)
N7 C53 1.474(5)
N7 C59 1.478(5)
C42 C43 1.516(6)
C44 C45 1.496(6)
C46 C47 1.518(6)
C48 C49 1.523(6)
C50 C51 1.496(6)
C52 C53 1.512(6)
C54 C55 1.514(6)
C56 C57 1.500(7)
C58 C59 1.518(6)
